data_9009335
loop_
_publ_author_name
'Kimata, M.'
'Nishida, N.'

_publ_section_title
;
 The crystal structure of Co-monticellite Ca1.255Co0.745SiO4 and
 its significance as a solid solution crystal
 Note: sample is synthetic
;
_journal_name_full 'Neues Jahrbuch fur Mineralogie, Monatshefte'
_journal_page_first 160
_journal_page_last 170
_journal_volume 1987
_journal_year 1987
_chemical_formula_sum 'Ca1.255 Co0.745 O4 Si'
_chemical_name_mineral Monticellite
_space_group_IT_number 62
_symmetry_space_group_name_Hall '-P 2c 2ab'
_symmetry_space_group_name_H-M 'P b n m'
_cell_angle_alpha 90
_cell_angle_beta 90
_cell_angle_gamma 90
_cell_length_a 4.866
_cell_length_b 11.150
_cell_length_c 6.453
_cell_formula_units_Z 4
_cell_volume 350.113
_database_code_amcsd 0014814
_exptl_crystal_density_diffrn 3.534
_cod_original_formula_sum 'Ca1.255 Co.745 Si O4'
_cod_database_code 9009335

loop_
_space_group_symop_operation_xyz
x,y,z
x,y,1/2-z
-x,-y,1/2+z
1/2+x,1/2-y,1/2+z
1/2-x,1/2+y,1/2-z
1/2-x,1/2+y,z
1/2+x,1/2-y,-z
-x,-y,-z

loop_
_atom_site_aniso_label
_atom_site_aniso_U_11
_atom_site_aniso_U_22
_atom_site_aniso_U_33
_atom_site_aniso_U_12
_atom_site_aniso_U_13
_atom_site_aniso_U_23
Ca1 0.00849 0.00901 0.00850 -0.00044 0.00207 -0.00124
Co1 0.00849 0.00901 0.00850 -0.00044 0.00207 -0.00124
Ca2 0.01090 0.00756 0.00888 0.00055 0.00000 0.00000
Si 0.00794 0.00894 0.01002 0.00052 0.00000 0.00000
O1 0.00841 0.01323 0.01734 0.00019 0.00000 0.00000
O2 0.01150 0.00964 0.01656 -0.00203 0.00000 0.00000
O3 0.01381 0.01146 0.00962 0.00140 0.00183 0.00237

loop_
_atom_site_label
_atom_site_fract_x
_atom_site_fract_y
_atom_site_fract_z
_atom_site_occupancy
Ca1 0.00000 0.00000 0.00000 0.25500
Co1 0.00000 0.00000 0.00000 0.74500
Ca2 0.97936 0.27692 0.25000 1.00000
Si 0.41477 0.08390 0.25000 1.00000
O1 0.74771 0.08083 0.25000 1.00000
O2 0.23605 0.45087 0.25000 1.00000
O3 0.28073 0.15063 0.04801 1.00000

loop_
_cod_related_entry_id
_cod_related_entry_database
_cod_related_entry_code
1 AMCSD 0014814
